data_8101209
loop_
_publ_author_name
'Jiao, Xiang-Dong'
'Guzei, Ilia A.'
'Espenson, James H.'

_publ_section_title
;
Crystal structure of catena-poly[mono(\m-aqua)di(\m-acetato)
cobalt(II)] monohydrate, [Co(CH~3~COO)~2~(H~2~O)] &#x00B7; H~2~O
;
_journal_issue 1
_journal_name_full 'Zeitschrift f\"ur Kristallographie - New Crystal Structures'
_journal_page_first 173
_journal_page_last 174
_journal_volume 215
_journal_year 2000
_chemical_formula_sum 'C4 H10 Co O6'
_chemical_formula_weight 213.05
_space_group_IT_number 14
_symmetry_cell_setting monoclinic
_symmetry_space_group_name_Hall '-P 2ybc'
_symmetry_space_group_name_H-M 'P 1 21/c 1'
_cell_angle_alpha 90.00
_cell_angle_beta 108.5390(10)
_cell_angle_gamma 90.00
_cell_formula_units_Z 4
_cell_length_a 8.9948(6)
_cell_length_b 6.4157(4)
_cell_length_c 13.7402(9)
_cell_measurement_temperature 173(2)
_cell_volume 751.77(8)
_diffrn_ambient_temperature 173(2)
_exptl_crystal_density_diffrn 1.882
_cod_depositor_comments
;
The following automatic conversions were performed:
'_symmetry_cell_setting' value 'Monoclinic' changed to 'monoclinic'
according to '/home/saulius/struct/CIF-dictionaries/cif_core.dic'
dictionary named 'cif_core.dic' version 2.4.1 from 2010-06-29.

Automatic conversion script
Id: cif_fix_enum 1527 2010-12-29 10:47:43Z saulius 
;
_cod_original_sg_symbol_H-M 'P 21/c'
_cod_database_code 8101209

loop_
_symmetry_equiv_pos_as_xyz
'x, y, z'
'-x, y+1/2, -z+1/2'
'-x, -y, -z'
'x, -y-1/2, z-1/2'

loop_
_atom_site_label
_atom_site_type_symbol
_atom_site_fract_x
_atom_site_fract_y
_atom_site_fract_z
_atom_site_U_iso_or_equiv
_atom_site_adp_type
_atom_site_occupancy
_atom_site_symmetry_multiplicity
_atom_site_Wyckoff_symbol
_atom_site_calc_flag
_atom_site_refinement_flags
_atom_site_disorder_assembly
_atom_site_disorder_group
Co1 Co 0.48429(3) 0.22719(4) 0.748980(17) 0.01141(13) Uani 1 4 e d . . .
O1 O 0.34346(15) -0.0400(2) 0.72604(10) 0.0137(3) Uani 1 4 e d . . .
O2 O 0.14227(18) -0.2614(2) 0.68015(12) 0.0222(3) Uani 1 4 e d . . .
O3 O 0.57987(15) 0.1540(2) 0.90319(9) 0.0160(3) Uani 1 4 e d . . .
O4 O 0.61549(17) -0.1902(2) 0.90110(10) 0.0177(3) Uani 1 4 e d . . .
O5 O 0.36315(15) 0.48986(19) 0.78706(10) 0.0140(3) Uani 1 4 e d . . .
H5A H 0.3687 0.4913 0.8602 0.017 Uiso 1 4 e calc R . .
H5B H 0.2527 0.5003 0.7424 0.017 Uiso 1 4 e calc R . .
O6 O 0.31525(17) 0.5140(2) 0.96401(11) 0.0184(3) Uani 1 4 e d D . .
H6A H 0.334(3) 0.410(3) 1.0047(16) 0.031(7) Uiso 1 4 e d D . .
H6B H 0.351(3) 0.618(3) 1.0029(17) 0.038(8) Uiso 1 4 e d D . .
C1 C 0.0835(2) 0.1004(3) 0.65604(18) 0.0257(5) Uani 1 4 e d . . .
H1A H -0.0199 0.0501 0.6142 0.039 Uiso 1 4 e calc R . .
H1B H 0.1240 0.1980 0.6157 0.039 Uiso 1 4 e calc R . .
H1C H 0.0745 0.1715 0.7171 0.039 Uiso 1 4 e calc R . .
C2 C 0.1941(2) -0.0813(3) 0.68849(14) 0.0154(4) Uani 1 4 e d . . .
C3 C 0.7635(3) -0.0035(3) 1.04937(16) 0.0224(5) Uani 1 4 e d . . .
H3A H 0.8356 0.1127 1.0526 0.034 Uiso 1 4 e calc R . .
H3B H 0.8227 -0.1344 1.0638 0.034 Uiso 1 4 e calc R . .
H3C H 0.7097 0.0176 1.1004 0.034 Uiso 1 4 e calc R . .
C4 C 0.6444(2) -0.0134(3) 0.94379(15) 0.0138(4) Uani 1 4 e d . . .

loop_
_atom_site_aniso_label
_atom_site_aniso_U_11
_atom_site_aniso_U_22
_atom_site_aniso_U_33
_atom_site_aniso_U_23
_atom_site_aniso_U_13
_atom_site_aniso_U_12
Co1 0.01383(17) 0.00902(18) 0.01018(17) 0.00001(8) 0.00212(11) 0.00009(8)
O1 0.0132(6) 0.0117(6) 0.0147(7) 0.0001(5) 0.0021(5) 0.0009(5)
O2 0.0168(7) 0.0169(8) 0.0295(8) 0.0024(5) 0.0024(6) -0.0027(5)
O3 0.0214(7) 0.0126(7) 0.0125(6) -0.0003(5) 0.0031(5) 0.0009(5)
O4 0.0256(7) 0.0121(7) 0.0126(6) -0.0001(5) 0.0021(5) -0.0003(5)
O5 0.0154(6) 0.0132(6) 0.0129(7) -0.0006(5) 0.0040(5) 0.0004(5)
O6 0.0256(8) 0.0143(7) 0.0136(7) 0.0009(5) 0.0040(6) 0.0002(5)
C1 0.0155(9) 0.0203(11) 0.0372(12) 0.0027(9) 0.0026(9) 0.0033(8)
C2 0.0153(9) 0.0157(9) 0.0145(8) 0.0010(7) 0.0037(7) -0.0003(7)
C3 0.0264(11) 0.0175(10) 0.0166(10) -0.0011(7) -0.0027(9) 0.0002(8)
C4 0.0164(9) 0.0130(9) 0.0125(9) 0.0002(6) 0.0055(7) -0.0014(7)

loop_
_geom_bond_atom_site_label_1
_geom_bond_atom_site_label_2
_geom_bond_distance
_geom_bond_site_symmetry_2
_geom_bond_publ_flag
Co1 O4 2.0401(13) 2_656 ?
Co1 O3 2.0714(13) . ?
Co1 O1 2.0950(13) . ?
Co1 O1 2.1002(13) 2_656 ?
Co1 O5 2.1595(13) . ?
Co1 O5 2.2088(13) 2_646 ?
O1 C2 1.304(2) . ?
O1 Co1 2.1002(13) 2_646 ?
O2 C2 1.237(2) . ?
O3 C4 1.263(2) . ?
O4 C4 1.265(2) . ?
O4 Co1 2.0401(13) 2_646 ?
O5 Co1 2.2088(13) 2_656 ?
C1 C2 1.505(3) . ?
C3 C4 1.506(3) . ?
